data_2224679
loop_
_publ_author_name
'Liu, Shaoqian'
'Chen, Bing'

_publ_section_title
;
 3,3,4,4,5,5-Hexafluoro-1,2-bis[4-(phenylethynyl)phenyl]cyclopentene
;
_journal_coeditor_code IM2157
_journal_issue 1
_journal_name_full 'Acta Crystallographica Section E'
_journal_page_first o129
_journal_paper_doi 10.1107/S1600536809052040
_journal_volume 66
_journal_year 2010
_chemical_formula_iupac 'C33 H18 F6'
_chemical_formula_moiety 'C33 H18 F6'
_chemical_formula_sum 'C33 H18 F6'
_chemical_formula_weight 528.47
_chemical_name_common
;
1,2-bis[4-(phenylethynyl)phenyl]perfluorocyclopentene
;
_chemical_name_systematic
;
3,3,4,4,5,5-Hexafluoro-1,2-bis[4-(phenylethynyl)phenyl]cyclopentene
;
_space_group_IT_number 14
_symmetry_cell_setting monoclinic
_symmetry_space_group_name_Hall '-P 2ybc'
_symmetry_space_group_name_H-M 'P 1 21/c 1'
_atom_sites_solution_hydrogens geom
_atom_sites_solution_primary direct
_atom_sites_solution_secondary difmap
_audit_creation_method SHELXL-97
_cell_angle_alpha 90.00
_cell_angle_beta 103.6540(10)
_cell_angle_gamma 90.00
_cell_formula_units_Z 4
_cell_length_a 16.3500(10)
_cell_length_b 9.2893(7)
_cell_length_c 17.9800(10)
_cell_measurement_reflns_used 6530
_cell_measurement_temperature 296(2)
_cell_measurement_theta_max 25.81
_cell_measurement_theta_min 2.33
_cell_volume 2653.6(3)
_computing_cell_refinement 'SAINT (Bruker, 2004)'
_computing_data_collection 'APEX2 (Bruker, 2004)'
_computing_data_reduction 'SAINT (Bruker, 2004)'
_computing_molecular_graphics 'SHELXTL (Sheldrick, 2008)'
_computing_publication_material 'SHELXTL (Sheldrick, 2008)'
_computing_structure_refinement 'SHELXL97 (Sheldrick, 2008)'
_computing_structure_solution 'SHELXS97 (Sheldrick, 2008)'
_diffrn_ambient_temperature 296(2)
_diffrn_measured_fraction_theta_full 1.000
_diffrn_measured_fraction_theta_max 1.000
_diffrn_measurement_device_type 'Bruker APEXII CCD'
_diffrn_measurement_method '\f and \w scans'
_diffrn_radiation_monochromator graphite
_diffrn_radiation_source 'fine-focus sealed tube'
_diffrn_radiation_type MoK\a
_diffrn_radiation_wavelength 0.71073
_diffrn_reflns_av_R_equivalents 0.0256
_diffrn_reflns_av_sigmaI/netI 0.0250
_diffrn_reflns_limit_h_max 21
_diffrn_reflns_limit_h_min -21
_diffrn_reflns_limit_k_max 12
_diffrn_reflns_limit_k_min -12
_diffrn_reflns_limit_l_max 23
_diffrn_reflns_limit_l_min -23
_diffrn_reflns_number 22979
_diffrn_reflns_theta_full 27.50
_diffrn_reflns_theta_max 27.50
_diffrn_reflns_theta_min 2.33
_exptl_absorpt_coefficient_mu 0.105
_exptl_absorpt_correction_T_max 0.9607
_exptl_absorpt_correction_T_min 0.9541
_exptl_absorpt_correction_type multi-scan
_exptl_absorpt_process_details '(SADABS; Sheldrick, 1996)'
_exptl_crystal_colour yellow
_exptl_crystal_density_diffrn 1.323
_exptl_crystal_density_method 'not measured'
_exptl_crystal_description block
_exptl_crystal_F_000 1080
_exptl_crystal_size_max 0.45
_exptl_crystal_size_mid 0.41
_exptl_crystal_size_min 0.38
_refine_diff_density_max 0.135
_refine_diff_density_min -0.187
_refine_ls_extinction_method none
_refine_ls_goodness_of_fit_ref 1.007
_refine_ls_hydrogen_treatment constr
_refine_ls_matrix_type full
_refine_ls_number_parameters 407
_refine_ls_number_reflns 6087
_refine_ls_number_restraints 0
_refine_ls_restrained_S_all 1.007
_refine_ls_R_factor_all 0.0791
_refine_ls_R_factor_gt 0.0424
_refine_ls_shift/su_max 0.002
_refine_ls_shift/su_mean 0.000
_refine_ls_structure_factor_coef Fsqd
_refine_ls_weighting_details 'calc w=1/[\s^2^(Fo^2^)+(0.0298P)^2^+0.8178P] where P=(Fo^2^+2Fc^2^)/3'
_refine_ls_weighting_scheme calc
_refine_ls_wR_factor_gt 0.0865
_refine_ls_wR_factor_ref 0.1089
_reflns_number_gt 3767
_reflns_number_total 6087
_reflns_threshold_expression >2sigma(I)
_cod_data_source_file im2157.cif
_cod_data_source_block I
_cod_depositor_comments
;
The following automatic conversions were performed:
'_symmetry_cell_setting' value 'Monoclinic' changed to 'monoclinic'
according to '/home/saulius/struct/CIF-dictionaries/cif_core.dic'
dictionary named 'cif_core.dic' version 2.4.1 from 2010-06-29.

Automatic conversion script
Id: cif_fix_enum 1527 2010-12-29 10:47:43Z saulius 

The following automatic conversions were performed:

'_symmetry_cell_setting' value 'Monoclinic' changed to 'monoclinic'
according to /home/saulius/struct/CIF-dictionaries/cif_core.dic
dictionary named 'cif_core.dic' version 2.4.1 from 2010-06-29.

Automatic conversion script
Id: cif_fix_values 1715 2011-07-08 13:25:40Z adriana 
;
_cod_original_cell_volume 2653.6(4)
_cod_original_sg_symbol_H-M 'P 21/c'
_cod_database_code 2224679
_cod_database_fobs_code 2224679

loop_
_symmetry_equiv_pos_as_xyz
'x, y, z'
'-x, y+1/2, -z+1/2'
'-x, -y, -z'
'x, -y-1/2, z-1/2'

loop_
_atom_site_type_symbol
_atom_site_label
_atom_site_fract_x
_atom_site_fract_y
_atom_site_fract_z
_atom_site_U_iso_or_equiv
_atom_site_adp_type
_atom_site_calc_flag
_atom_site_refinement_flags
_atom_site_occupancy
_atom_site_disorder_assembly
_atom_site_disorder_group
C C26 0.19961(9) 1.02109(17) 1.03064(9) 0.0496(4) Uani d . 1 . .
C C22 0.10730(11) 0.6218(2) 0.93186(10) 0.0611(4) Uani d . 1 . .
C C23 0.13842(10) 0.75808(18) 0.96494(9) 0.0557(4) Uani d . 1 . .
C C12 0.36369(9) 1.19273(17) 1.01487(9) 0.0512(4) Uani d . 1 . .
C C7 0.55877(11) 1.1281(2) 0.81141(10) 0.0687(5) Uani d . 1 . .
C C20 0.04809(11) 0.37578(18) 0.87084(9) 0.0557(4) Uani d . 1 . .
C C11 0.33280(10) 1.1354(2) 0.94246(9) 0.0628(5) Uani d . 1 . .
H H11 0.2761 1.1117 0.9268 0.075 Uiso calc R 1 . .
C C9 0.46915(10) 1.1503(2) 0.91437(10) 0.0623(5) Uani d . 1 . .
C C21 0.08196(11) 0.5089(2) 0.90495(10) 0.0596(4) Uani d . 1 . .
C C27 0.24980(10) 0.89899(19) 1.04209(10) 0.0587(4) Uani d . 1 . .
H H27 0.3046 0.9051 1.0717 0.070 Uiso calc R 1 . .
C C28 0.21994(11) 0.76934(19) 1.01039(10) 0.0618(4) Uani d . 1 . .
H H28 0.2544 0.6884 1.0193 0.074 Uiso calc R 1 . .
C C8 0.52015(11) 1.1357(2) 0.85985(10) 0.0690(5) Uani d . 1 . .
C C24 0.08860(10) 0.88041(19) 0.95314(10) 0.0625(5) Uani d . 1 . .
H H24 0.0342 0.8748 0.9226 0.075 Uiso calc R 1 . .
C C25 0.11797(10) 1.01009(19) 0.98572(10) 0.0594(4) Uani d . 1 . .
H H25 0.0832 1.0906 0.9777 0.071 Uiso calc R 1 . .
C C6 0.60588(10) 1.1192(2) 0.75391(10) 0.0646(5) Uani d . 1 . .
C C14 0.50063(11) 1.2050(2) 0.98687(11) 0.0707(5) Uani d . 1 . .
H H14 0.5575 1.2280 1.0024 0.085 Uiso calc R 1 . .
C C13 0.44917(10) 1.2260(2) 1.03648(10) 0.0647(5) Uani d . 1 . .
H H13 0.4718 1.2630 1.0851 0.078 Uiso calc R 1 . .
C C15 -0.02972(12) 0.3286(2) 0.87935(11) 0.0707(5) Uani d . 1 . .
H H15 -0.0586 0.3821 0.9086 0.085 Uiso calc R 1 . .
C C19 0.09035(14) 0.2938(2) 0.82795(11) 0.0771(6) Uani d . 1 . .
H H19 0.1431 0.3225 0.8226 0.093 Uiso calc R 1 . .
C C10 0.38442(11) 1.1131(2) 0.89358(10) 0.0689(5) Uani d . 1 . .
H H10 0.3624 1.0725 0.8458 0.083 Uiso calc R 1 . .
C C1 0.58778(14) 1.0158(2) 0.69804(13) 0.0854(6) Uani d . 1 . .
H H1 0.5440 0.9514 0.6972 0.102 Uiso calc R 1 . .
C C16 -0.06433(14) 0.2039(3) 0.84499(13) 0.0880(6) Uani d . 1 . .
H H16 -0.1163 0.1727 0.8513 0.106 Uiso calc R 1 . .
C C17 -0.02255(19) 0.1254(3) 0.80152(13) 0.0992(8) Uani d . 1 . .
H H17 -0.0466 0.0417 0.7776 0.119 Uiso calc R 1 . .
C C4 0.71624(17) 1.2032(4) 0.69872(17) 0.1292(11) Uani d . 1 . .
H H4 0.7600 1.2673 0.6989 0.155 Uiso calc R 1 . .
C C18 0.05436(19) 0.1691(2) 0.79302(13) 0.1001(8) Uani d . 1 . .
H H18 0.0827 0.1147 0.7636 0.120 Uiso calc R 1 . .
C C2 0.63364(18) 1.0065(3) 0.64331(15) 0.1086(8) Uani d . 1 . .
H H2 0.6204 0.9364 0.6054 0.130 Uiso calc R 1 . .
C C5 0.67010(15) 1.2145(3) 0.75389(14) 0.1059(8) Uani d . 1 . .
H H5 0.6825 1.2864 0.7908 0.127 Uiso calc R 1 . .
C C3 0.69781(18) 1.0985(4) 0.64418(16) 0.1128(9) Uani d . 1 . .
H H3 0.7294 1.0904 0.6076 0.135 Uiso calc R 1 . .
C C29 0.23397(9) 1.15683(17) 1.06773(9) 0.0498(4) Uani d . 1 A .
C C30 0.30656(9) 1.22316(17) 1.06528(9) 0.0497(4) Uani d . 1 A .
C C31 0.32336(11) 1.34507(19) 1.12133(10) 0.0607(4) Uani d . 1 . .
C C33 0.19144(12) 1.2310(2) 1.12173(11) 0.0687(5) Uani d . 1 . .
C C32 0.24253(12) 1.3637(3) 1.14835(12) 0.0749(6) Uani d . 1 A .
F F1 0.3864(5) 1.3132(8) 1.1850(5) 0.0784(12) Uani d P 0.675(12) A 1
F F2 0.3498(3) 1.4682(7) 1.0946(4) 0.0804(11) Uani d P 0.675(12) A 1
F F5 0.1123(2) 1.2516(6) 1.1010(4) 0.0953(16) Uani d P 0.675(12) A 1
F F3 0.1990(2) 1.4774(4) 1.1027(3) 0.0916(12) Uani d P 0.675(12) A 1
F F4 0.2516(2) 1.4078(6) 1.2183(3) 0.0956(15) Uani d P 0.675(12) A 1
F F6 0.2036(5) 1.1456(4) 1.1900(3) 0.0992(13) Uani d P 0.675(12) A 1
F F3' 0.2714(6) 1.301(2) 1.2310(3) 0.139(5) Uani d P 0.325(12) A 2
F F4' 0.2128(5) 1.4715(12) 1.1595(14) 0.148(7) Uani d P 0.325(12) A 2
F F2' 0.3905(11) 1.328(2) 1.1726(11) 0.120(6) Uani d P 0.325(12) A 2
F F1' 0.3278(12) 1.4677(15) 1.0822(11) 0.136(5) Uani d P 0.325(12) A 2
F F5' 0.1528(8) 1.1542(8) 1.1592(6) 0.092(3) Uani d P 0.325(12) A 2
F F6' 0.1151(6) 1.3026(12) 1.0670(6) 0.093(3) Uani d P 0.325(12) A 2

loop_
_atom_site_aniso_label
_atom_site_aniso_U_11
_atom_site_aniso_U_22
_atom_site_aniso_U_33
_atom_site_aniso_U_12
_atom_site_aniso_U_13
_atom_site_aniso_U_23
C26 0.0444(8) 0.0530(9) 0.0529(9) -0.0063(7) 0.0145(7) 0.0000(7)
C22 0.0645(10) 0.0591(11) 0.0634(11) -0.0080(9) 0.0224(9) -0.0028(9)
C23 0.0567(9) 0.0552(10) 0.0585(10) -0.0098(8) 0.0204(8) -0.0026(8)
C12 0.0444(8) 0.0555(10) 0.0520(9) -0.0046(7) 0.0082(7) 0.0031(8)
C7 0.0511(9) 0.0925(14) 0.0618(11) 0.0041(9) 0.0118(9) 0.0063(10)
C20 0.0668(10) 0.0501(9) 0.0509(9) -0.0051(8) 0.0153(8) 0.0017(8)
C11 0.0453(8) 0.0886(13) 0.0534(10) -0.0120(9) 0.0092(7) -0.0005(9)
C9 0.0498(9) 0.0783(12) 0.0593(10) 0.0031(9) 0.0143(8) 0.0063(9)
C21 0.0644(10) 0.0567(11) 0.0602(10) -0.0057(9) 0.0195(8) -0.0014(9)
C27 0.0468(9) 0.0619(11) 0.0641(10) -0.0006(8) 0.0066(8) -0.0017(9)
C28 0.0605(10) 0.0540(10) 0.0703(11) 0.0046(8) 0.0142(9) 0.0003(9)
C8 0.0511(9) 0.0932(14) 0.0623(11) 0.0046(9) 0.0124(9) 0.0069(10)
C24 0.0453(9) 0.0628(11) 0.0758(12) -0.0087(8) 0.0072(8) -0.0064(9)
C25 0.0458(9) 0.0555(10) 0.0746(11) -0.0003(8) 0.0094(8) -0.0026(9)
C6 0.0513(9) 0.0838(13) 0.0604(10) 0.0053(9) 0.0163(8) 0.0092(10)
C14 0.0422(8) 0.0988(15) 0.0702(12) -0.0067(9) 0.0113(8) -0.0038(11)
C13 0.0472(9) 0.0844(13) 0.0604(10) -0.0097(9) 0.0083(8) -0.0096(9)
C15 0.0685(11) 0.0666(12) 0.0791(13) -0.0076(10) 0.0218(10) -0.0046(10)
C19 0.0946(14) 0.0682(13) 0.0806(13) -0.0088(11) 0.0448(12) -0.0060(11)
C10 0.0575(10) 0.0963(15) 0.0522(10) -0.0098(10) 0.0117(8) -0.0062(10)
C1 0.0902(15) 0.0793(14) 0.0971(16) -0.0048(12) 0.0428(13) -0.0035(13)
C16 0.0857(14) 0.0859(16) 0.0893(15) -0.0297(12) 0.0142(12) -0.0059(13)
C17 0.148(2) 0.0765(15) 0.0707(14) -0.0385(16) 0.0214(15) -0.0146(12)
C4 0.105(2) 0.179(3) 0.117(2) -0.048(2) 0.0534(18) 0.014(2)
C18 0.159(2) 0.0739(15) 0.0832(15) -0.0110(15) 0.0608(16) -0.0200(12)
C2 0.138(2) 0.0981(18) 0.1097(19) 0.0115(17) 0.0701(18) -0.0086(15)
C5 0.1026(17) 0.132(2) 0.0909(16) -0.0434(16) 0.0391(14) -0.0131(15)
C3 0.106(2) 0.149(3) 0.103(2) 0.0215(19) 0.0633(17) 0.0258(19)
C29 0.0447(8) 0.0531(9) 0.0512(9) -0.0019(7) 0.0103(7) 0.0012(7)
C30 0.0443(8) 0.0532(9) 0.0486(9) -0.0021(7) 0.0048(7) 0.0020(7)
C31 0.0520(10) 0.0613(11) 0.0656(11) -0.0086(9) 0.0076(9) -0.0058(9)
C33 0.0594(11) 0.0736(13) 0.0803(13) -0.0109(10) 0.0304(10) -0.0131(11)
C32 0.0639(11) 0.0832(15) 0.0783(14) -0.0063(11) 0.0180(10) -0.0299(12)
F1 0.059(2) 0.105(3) 0.0622(17) 0.0063(17) -0.0038(14) -0.0136(18)
F2 0.0774(16) 0.063(2) 0.107(2) -0.0201(11) 0.0328(14) -0.0124(16)
F5 0.0460(12) 0.122(3) 0.121(4) -0.0099(17) 0.0250(19) -0.049(3)
F3 0.0723(13) 0.0717(16) 0.131(3) 0.0201(11) 0.0252(17) 0.0108(17)
F4 0.0840(19) 0.127(4) 0.0782(18) -0.015(2) 0.0248(13) -0.045(2)
F6 0.133(4) 0.1022(16) 0.078(2) -0.008(2) 0.057(2) 0.0078(15)
F3' 0.113(4) 0.232(15) 0.069(3) -0.042(7) 0.016(3) -0.021(5)
F4' 0.097(5) 0.093(6) 0.262(19) -0.011(4) 0.059(8) -0.091(9)
F2' 0.068(5) 0.180(13) 0.098(9) -0.020(6) -0.007(5) -0.075(9)
F1' 0.204(13) 0.046(4) 0.164(9) -0.014(6) 0.056(9) 0.008(5)
F5' 0.115(6) 0.092(3) 0.088(5) -0.015(4) 0.061(5) -0.010(4)
F6' 0.069(3) 0.110(5) 0.092(5) 0.035(3) 0.002(3) -0.022(4)

loop_
_atom_type_symbol
_atom_type_description
_atom_type_scat_dispersion_real
_atom_type_scat_dispersion_imag
_atom_type_scat_source
C C 0.0033 0.0016 'International Tables Vol C Tables 4.2.6.8 and 6.1.1.4'
H H 0.0000 0.0000 'International Tables Vol C Tables 4.2.6.8 and 6.1.1.4'
F F 0.0171 0.0103 'International Tables Vol C Tables 4.2.6.8 and 6.1.1.4'

loop_
_geom_angle_atom_site_label_1
_geom_angle_atom_site_label_2
_geom_angle_atom_site_label_3
_geom_angle_site_symmetry_1
_geom_angle_site_symmetry_3
_geom_angle
_geom_angle_publ_flag
C27 C26 C25 . . 118.64(15) ?
C27 C26 C29 . . 118.91(14) ?
C25 C26 C29 . . 122.44(15) ?
C21 C22 C23 . . 179.6(2) ?
C24 C23 C28 . . 118.35(16) ?
C24 C23 C22 . . 121.37(15) ?
C28 C23 C22 . . 120.28(16) ?
C11 C12 C13 . . 117.76(15) ?
C11 C12 C30 . . 120.50(14) ?
C13 C12 C30 . . 121.67(14) ?
C8 C7 C6 . . 179.4(2) ?
C19 C20 C15 . . 118.71(17) ?
C19 C20 C21 . . 121.46(16) ?
C15 C20 C21 . . 119.82(16) ?
C10 C11 C12 . . 121.15(15) ?
C10 C11 H11 . . 119.4 ?
C12 C11 H11 . . 119.4 ?
C14 C9 C10 . . 118.09(16) ?
C14 C9 C8 . . 122.16(16) ?
C10 C9 C8 . . 119.71(16) ?
C22 C21 C20 . . 177.5(2) ?
C28 C27 C26 . . 121.08(15) ?
C28 C27 H27 . . 119.5 ?
C26 C27 H27 . . 119.5 ?
C27 C28 C23 . . 120.46(16) ?
C27 C28 H28 . . 119.8 ?
C23 C28 H28 . . 119.8 ?
C7 C8 C9 . . 176.0(2) ?
C25 C24 C23 . . 121.32(15) ?
C25 C24 H24 . . 119.3 ?
C23 C24 H24 . . 119.3 ?
C24 C25 C26 . . 120.14(16) ?
C24 C25 H25 . . 119.9 ?
C26 C25 H25 . . 119.9 ?
C1 C6 C5 . . 118.96(19) ?
C1 C6 C7 . . 120.71(18) ?
C5 C6 C7 . . 120.3(2) ?
C13 C14 C9 . . 121.02(16) ?
C13 C14 H14 . . 119.5 ?
C9 C14 H14 . . 119.5 ?
C14 C13 C12 . . 120.90(16) ?
C14 C13 H13 . . 119.5 ?
C12 C13 H13 . . 119.5 ?
C16 C15 C20 . . 120.58(19) ?
C16 C15 H15 . . 119.7 ?
C20 C15 H15 . . 119.7 ?
C20 C19 C18 . . 120.1(2) ?
C20 C19 H19 . . 120.0 ?
C18 C19 H19 . . 120.0 ?
C11 C10 C9 . . 121.03(16) ?
C11 C10 H10 . . 119.5 ?
C9 C10 H10 . . 119.5 ?
C6 C1 C2 . . 120.6(2) ?
C6 C1 H1 . . 119.7 ?
C2 C1 H1 . . 119.7 ?
C17 C16 C15 . . 120.0(2) ?
C17 C16 H16 . . 120.0 ?
C15 C16 H16 . . 120.0 ?
C16 C17 C18 . . 120.3(2) ?
C16 C17 H17 . . 119.8 ?
C18 C17 H17 . . 119.8 ?
C3 C4 C5 . . 120.3(3) ?
C3 C4 H4 . . 119.9 ?
C5 C4 H4 . . 119.9 ?
C17 C18 C19 . . 120.2(2) ?
C17 C18 H18 . . 119.9 ?
C19 C18 H18 . . 119.9 ?
C3 C2 C1 . . 120.4(3) ?
C3 C2 H2 . . 119.8 ?
C1 C2 H2 . . 119.8 ?
C6 C5 C4 . . 119.8(2) ?
C6 C5 H5 . . 120.1 ?
C4 C5 H5 . . 120.1 ?
C2 C3 C4 . . 119.9(2) ?
C2 C3 H3 . . 120.0 ?
C4 C3 H3 . . 120.0 ?
C30 C29 C26 . . 128.39(14) ?
C30 C29 C33 . . 111.11(15) ?
C26 C29 C33 . . 120.24(14) ?
C29 C30 C12 . . 128.56(15) ?
C29 C30 C31 . . 110.29(14) ?
C12 C30 C31 . . 121.10(14) ?
F2' C31 F1' . . 109.8(12) ?
F2' C31 F2 . . 93.8(10) ?
F1' C31 F1 . . 119.5(9) ?
F2 C31 F1 . . 103.8(5) ?
F2' C31 C30 . . 112.8(9) ?
F1' C31 C30 . . 108.2(7) ?
F2 C31 C30 . . 115.1(3) ?
F1 C31 C30 . . 112.2(4) ?
F2' C31 C32 . . 116.8(10) ?
F1' C31 C32 . . 103.1(7) ?
F2 C31 C32 . . 113.1(3) ?
F1 C31 C32 . . 107.1(4) ?
C30 C31 C32 . . 105.42(14) ?
F5' C33 F5 . . 68.6(5) ?
F5 C33 F6 . . 105.1(2) ?
F5' C33 C29 . . 117.4(3) ?
F5 C33 C29 . . 118.5(3) ?
F6 C33 C29 . . 108.1(2) ?
F5' C33 C32 . . 127.6(5) ?
F5 C33 C32 . . 114.8(3) ?
F6 C33 C32 . . 103.1(3) ?
C29 C33 C32 . . 106.09(15) ?
F5' C33 F6' . . 98.8(4) ?
F6 C33 F6' . . 135.2(4) ?
C29 C33 F6' . . 102.4(4) ?
C32 C33 F6' . . 98.9(4) ?
F4' C32 F4 . . 60.9(10) ?
F4 C32 F3 . . 104.6(3) ?
F4' C32 C33 . . 122.9(4) ?
F4 C32 C33 . . 119.7(3) ?
F3 C32 C33 . . 105.1(3) ?
F4' C32 C31 . . 126.0(6) ?
F4 C32 C31 . . 115.8(2) ?
F3 C32 C31 . . 104.8(2) ?
C33 C32 C31 . . 105.32(16) ?
F4' C32 F3' . . 101.8(7) ?
F3 C32 F3' . . 145.5(6) ?
C33 C32 F3' . . 91.0(6) ?
C31 C32 F3' . . 99.8(5) ?

loop_
_geom_bond_atom_site_label_1
_geom_bond_atom_site_label_2
_geom_bond_site_symmetry_2
_geom_bond_distance
_geom_bond_publ_flag
C26 C27 . 1.387(2) ?
C26 C25 . 1.391(2) ?
C26 C29 . 1.474(2) ?
C22 C21 . 1.188(2) ?
C22 C23 . 1.439(2) ?
C23 C24 . 1.385(2) ?
C23 C28 . 1.393(2) ?
C12 C11 . 1.387(2) ?
C12 C13 . 1.394(2) ?
C12 C30 . 1.474(2) ?
C7 C8 . 1.192(2) ?
C7 C6 . 1.430(2) ?
C20 C19 . 1.380(2) ?
C20 C15 . 1.388(2) ?
C20 C21 . 1.432(2) ?
C11 C10 . 1.370(2) ?
C11 H11 . 0.9300 ?
C9 C14 . 1.380(2) ?
C9 C10 . 1.390(2) ?
C9 C8 . 1.435(2) ?
C27 C28 . 1.372(2) ?
C27 H27 . 0.9300 ?
C28 H28 . 0.9300 ?
C24 C25 . 1.376(2) ?
C24 H24 . 0.9300 ?
C25 H25 . 0.9300 ?
C6 C1 . 1.370(3) ?
C6 C5 . 1.374(3) ?
C14 C13 . 1.377(2) ?
C14 H14 . 0.9300 ?
C13 H13 . 0.9300 ?
C15 C16 . 1.371(3) ?
C15 H15 . 0.9300 ?
C19 C18 . 1.381(3) ?
C19 H19 . 0.9300 ?
C10 H10 . 0.9300 ?
C1 C2 . 1.373(3) ?
C1 H1 . 0.9300 ?
C16 C17 . 1.364(3) ?
C16 H16 . 0.9300 ?
C17 C18 . 1.364(3) ?
C17 H17 . 0.9300 ?
C4 C3 . 1.364(4) ?
C4 C5 . 1.385(3) ?
C4 H4 . 0.9300 ?
C18 H18 . 0.9300 ?
C2 C3 . 1.350(4) ?
C2 H2 . 0.9300 ?
C5 H5 . 0.9300 ?
C3 H3 . 0.9300 ?
C29 C30 . 1.347(2) ?
C29 C33 . 1.490(2) ?
C30 C31 . 1.498(2) ?
C31 F2' . 1.266(17) ?
C31 F1' . 1.350(15) ?
C31 F2 . 1.351(7) ?
C31 F1 . 1.380(8) ?
C31 C32 . 1.522(3) ?
C33 F5' . 1.251(6) ?
C33 F5 . 1.273(4) ?
C33 F6 . 1.435(5) ?
C33 C32 . 1.503(3) ?
C33 F6' . 1.546(8) ?
C32 F4' . 1.151(7) ?
C32 F4 . 1.297(4) ?
C32 F3 . 1.421(4) ?
C32 F3' . 1.563(11) ?

loop_
_geom_torsion_atom_site_label_1
_geom_torsion_atom_site_label_2
_geom_torsion_atom_site_label_3
_geom_torsion_atom_site_label_4
_geom_torsion_site_symmetry_1
_geom_torsion_site_symmetry_2
_geom_torsion_site_symmetry_3
_geom_torsion_site_symmetry_4
_geom_torsion
_geom_torsion_publ_flag
C13 C12 C11 C10 . . . . -0.4(3) ?
C30 C12 C11 C10 . . . . 176.79(17) ?
C25 C26 C27 C28 . . . . -0.4(2) ?
C29 C26 C27 C28 . . . . 178.34(15) ?
C26 C27 C28 C23 . . . . 0.8(3) ?
C24 C23 C28 C27 . . . . -0.4(3) ?
C22 C23 C28 C27 . . . . -179.93(16) ?
C28 C23 C24 C25 . . . . -0.6(3) ?
C22 C23 C24 C25 . . . . 179.00(16) ?
C23 C24 C25 C26 . . . . 1.0(3) ?
C27 C26 C25 C24 . . . . -0.5(2) ?
C29 C26 C25 C24 . . . . -179.20(15) ?
C10 C9 C14 C13 . . . . -1.8(3) ?
C8 C9 C14 C13 . . . . 176.01(19) ?
C9 C14 C13 C12 . . . . -0.1(3) ?
C11 C12 C13 C14 . . . . 1.2(3) ?
C30 C12 C13 C14 . . . . -176.01(17) ?
C19 C20 C15 C16 . . . . -0.8(3) ?
C21 C20 C15 C16 . . . . 177.85(18) ?
C15 C20 C19 C18 . . . . 1.4(3) ?
C21 C20 C19 C18 . . . . -177.18(19) ?
C12 C11 C10 C9 . . . . -1.5(3) ?
C14 C9 C10 C11 . . . . 2.5(3) ?
C8 C9 C10 C11 . . . . -175.31(19) ?
C5 C6 C1 C2 . . . . 0.7(3) ?
C7 C6 C1 C2 . . . . -179.4(2) ?
C20 C15 C16 C17 . . . . -0.5(3) ?
C15 C16 C17 C18 . . . . 1.1(4) ?
C16 C17 C18 C19 . . . . -0.5(4) ?
C20 C19 C18 C17 . . . . -0.8(3) ?
C6 C1 C2 C3 . . . . 0.6(4) ?
C1 C6 C5 C4 . . . . -1.2(4) ?
C7 C6 C5 C4 . . . . 178.9(2) ?
C3 C4 C5 C6 . . . . 0.4(5) ?
C1 C2 C3 C4 . . . . -1.3(4) ?
C5 C4 C3 C2 . . . . 0.8(5) ?
C27 C26 C29 C30 . . . . 52.6(2) ?
C25 C26 C29 C30 . . . . -128.69(18) ?
C27 C26 C29 C33 . . . . -120.95(18) ?
C25 C26 C29 C33 . . . . 57.7(2) ?
C26 C29 C30 C12 . . . . 11.8(3) ?
C33 C29 C30 C12 . . . . -174.18(16) ?
C26 C29 C30 C31 . . . . -170.71(15) ?
C33 C29 C30 C31 . . . . 3.3(2) ?
C11 C12 C30 C29 . . . . 28.9(3) ?
C13 C12 C30 C29 . . . . -153.99(18) ?
C11 C12 C30 C31 . . . . -148.36(17) ?
C13 C12 C30 C31 . . . . 28.7(2) ?
C29 C30 C31 F2' . . . . 118.0(11) ?
C12 C30 C31 F2' . . . . -64.3(11) ?
C29 C30 C31 F1' . . . . -120.4(8) ?
C12 C30 C31 F1' . . . . 57.4(8) ?
C29 C30 C31 F2 . . . . -136.0(3) ?
C12 C30 C31 F2 . . . . 41.8(3) ?
C29 C30 C31 F1 . . . . 105.7(5) ?
C12 C30 C31 F1 . . . . -76.6(5) ?
C29 C30 C31 C32 . . . . -10.6(2) ?
C12 C30 C31 C32 . . . . 167.15(16) ?
C30 C29 C33 F5' . . . . -144.5(8) ?
C26 C29 C33 F5' . . . . 30.1(8) ?
C30 C29 C33 F5 . . . . 136.2(4) ?
C26 C29 C33 F5 . . . . -49.2(4) ?
C30 C29 C33 F6 . . . . -104.6(3) ?
C26 C29 C33 F6 . . . . 70.0(3) ?
C30 C29 C33 C32 . . . . 5.4(2) ?
C26 C29 C33 C32 . . . . -179.99(16) ?
C30 C29 C33 F6' . . . . 108.6(5) ?
C26 C29 C33 F6' . . . . -76.8(5) ?
F5' C33 C32 F4' . . . . -71(2) ?
F5 C33 C32 F4' . . . . 10.4(18) ?
F6 C33 C32 F4' . . . . -103.3(17) ?
C29 C33 C32 F4' . . . . 143.2(15) ?
F6' C33 C32 F4' . . . . 37.4(19) ?
F5' C33 C32 F4 . . . . 1.7(11) ?
F5 C33 C32 F4 . . . . 83.1(6) ?
F6 C33 C32 F4 . . . . -30.6(5) ?
C29 C33 C32 F4 . . . . -144.1(3) ?
F6' C33 C32 F4 . . . . 110.1(7) ?
F5' C33 C32 F3 . . . . -115.4(10) ?
F5 C33 C32 F3 . . . . -34.0(5) ?
F6 C33 C32 F3 . . . . -147.7(4) ?
C29 C33 C32 F3 . . . . 98.8(3) ?
F6' C33 C32 F3 . . . . -6.9(6) ?
F5' C33 C32 C31 . . . . 134.3(8) ?
F5 C33 C32 C31 . . . . -144.4(4) ?
F6 C33 C32 C31 . . . . 102.0(3) ?
C29 C33 C32 C31 . . . . -11.5(2) ?
F6' C33 C32 C31 . . . . -117.3(5) ?
F5' C33 C32 F3' . . . . 33.8(13) ?
F5 C33 C32 F3' . . . . 115.2(9) ?
F6 C33 C32 F3' . . . . 1.5(8) ?
C29 C33 C32 F3' . . . . -112.0(6) ?
F6' C33 C32 F3' . . . . 142.3(10) ?
F2' C31 C32 F4' . . . . 93.4(19) ?
F1' C31 C32 F4' . . . . -27(2) ?
F2 C31 C32 F4' . . . . -13.8(15) ?
F1 C31 C32 F4' . . . . 99.9(15) ?
C30 C31 C32 F4' . . . . -140.4(15) ?
F2' C31 C32 F4 . . . . 21.9(11) ?
F1' C31 C32 F4 . . . . -98.6(10) ?
F2 C31 C32 F4 . . . . -85.4(5) ?
F1 C31 C32 F4 . . . . 28.3(6) ?
C30 C31 C32 F4 . . . . 148.0(4) ?
F2' C31 C32 F3 . . . . 136.5(11) ?
F1' C31 C32 F3 . . . . 16.0(10) ?
F2 C31 C32 F3 . . . . 29.3(4) ?
F1 C31 C32 F3 . . . . 143.0(5) ?
C30 C31 C32 F3 . . . . -97.3(3) ?
F2' C31 C32 C33 . . . . -112.9(10) ?
F1' C31 C32 C33 . . . . 126.7(8) ?
F2 C31 C32 C33 . . . . 139.9(3) ?
F1 C31 C32 C33 . . . . -106.4(4) ?
C30 C31 C32 C33 . . . . 13.3(2) ?
F2' C31 C32 F3' . . . . -19.1(13) ?
F1' C31 C32 F3' . . . . -139.6(13) ?
F2 C31 C32 F3' . . . . -126.4(8) ?
F1 C31 C32 F3' . . . . -12.7(8) ?
C30 C31 C32 F3' . . . . 107.0(7) ?
